data_8105469
loop_
_publ_author_name
'Tan, Yi Jiun'
'Yeo, Chien Ing'
'Halcovitch, Nathan R.'
'Tiekink, Edward R.T.'

_publ_section_title
;
 Crystal structure of
 bis[\m2-(pyrrolidine-1-carbodithioato-\kS:\kS,\kS&#x2032;)]-bis(triethylphosphine-\kP)disilver(I),
 C22H46Ag2N2P2S4
;
_journal_issue 6
_journal_name_full 'Zeitschrift f\"ur Kristallographie - New Crystal Structures'
_journal_page_first 1369
_journal_page_last 1371
_journal_paper_doi 10.1515/ncrs-2020-0319
_journal_volume 235
_journal_year 2020
_chemical_formula_moiety 'C22 H46 Ag2 N2 P2 S4'
_chemical_formula_sum 'C22 H46 Ag2 N2 P2 S4'
_chemical_formula_weight 744.53
_space_group_crystal_system triclinic
_space_group_IT_number 2
_space_group_name_Hall '-P 1'
_space_group_name_H-M_alt 'P -1'
_atom_sites_solution_hydrogens geom
_atom_sites_solution_primary direct
_atom_sites_solution_secondary difmap
_audit_creation_method SHELXL-2014/7
_cell_angle_alpha 88.155(2)
_cell_angle_beta 87.256(2)
_cell_angle_gamma 69.324(2)
_cell_formula_units_Z 2
_cell_length_a 10.2008(3)
_cell_length_b 12.2058(3)
_cell_length_c 13.2466(4)
_cell_measurement_reflns_used 16080
_cell_measurement_temperature 100(2)
_cell_measurement_theta_max 76.2730
_cell_measurement_theta_min 3.3100
_cell_volume 1541.11(8)
_computing_cell_refinement 'CrysAlisPro (Rigaku OD, 2015)'
_computing_data_collection 'CrysAlisPro (Rigaku OD, 2015)'
_computing_data_reduction 'CrysAlisPro (Rigaku OD, 2015)'
_computing_molecular_graphics 'ORTEP-3 for Windows (Farrugia, 2012) & DIAMOND (Brandenburg, 2006)'
_computing_publication_material 'SHELXL2014/7 (Sheldrick, 2015)'
_computing_structure_refinement 'SHELXL-2014/7 (Sheldrick, 2014)'
_computing_structure_solution 'SHELXS (Sheldrick, 2015)'
_diffrn_ambient_temperature 100(2)
_diffrn_detector 'CCD plate'
_diffrn_detector_area_resol_mean 10.4607
_diffrn_detector_type AtlasS2
_diffrn_measured_fraction_theta_full 1.000
_diffrn_measured_fraction_theta_max 0.991
_diffrn_measurement_device 'four-circle diffractometer'
_diffrn_measurement_device_type 'SuperNova, Dual, Cu at zero, AtlasS2'
_diffrn_measurement_method '\w scans'
_diffrn_radiation_monochromator mirror
_diffrn_radiation_type CuK\a
_diffrn_radiation_wavelength 1.54184
_diffrn_reflns_av_R_equivalents 0.0359
_diffrn_reflns_av_unetI/netI 0.0269
_diffrn_reflns_Laue_measured_fraction_full 1.000
_diffrn_reflns_Laue_measured_fraction_max 0.991
_diffrn_reflns_limit_h_max 12
_diffrn_reflns_limit_h_min -12
_diffrn_reflns_limit_k_max 14
_diffrn_reflns_limit_k_min -15
_diffrn_reflns_limit_l_max 16
_diffrn_reflns_limit_l_min -16
_diffrn_reflns_number 25450
_diffrn_reflns_point_group_measured_fraction_full 1.000
_diffrn_reflns_point_group_measured_fraction_max 0.991
_diffrn_reflns_theta_full 67.684
_diffrn_reflns_theta_max 76.580
_diffrn_reflns_theta_min 3.341
_diffrn_source 'micro-focus sealed X-ray tube'
_exptl_absorpt_coefficient_mu 13.807
_exptl_absorpt_correction_T_max 1.00000
_exptl_absorpt_correction_T_min 0.43970
_exptl_absorpt_correction_type multi-scan
_exptl_absorpt_process_details 'CrysAlisPro (Rigaku OD, 2015)'
_exptl_crystal_colour colourless
_exptl_crystal_density_diffrn 1.604
_exptl_crystal_description plate
_exptl_crystal_F_000 760
_exptl_crystal_size_max 0.128
_exptl_crystal_size_mid 0.096
_exptl_crystal_size_min 0.049
_refine_diff_density_max 0.824
_refine_diff_density_min -0.630
_refine_diff_density_rms 0.079
_refine_ls_extinction_coef .
_refine_ls_extinction_method none
_refine_ls_goodness_of_fit_ref 1.034
_refine_ls_hydrogen_treatment constr
_refine_ls_matrix_type full
_refine_ls_number_parameters 315
_refine_ls_number_reflns 6430
_refine_ls_number_restraints 0
_refine_ls_restrained_S_all 1.034
_refine_ls_R_factor_all 0.0256
_refine_ls_R_factor_gt 0.0237
_refine_ls_shift/su_max 0.002
_refine_ls_shift/su_mean 0.000
_refine_ls_structure_factor_coef Fsqd
_refine_ls_weighting_details 'w=1/[\s^2^(Fo^2^)+(0.0351P)^2^+0.5598P] where P=(Fo^2^+2Fc^2^)/3'
_refine_ls_weighting_scheme calc
_refine_ls_wR_factor_gt 0.0606
_refine_ls_wR_factor_ref 0.0622
_reflns_Friedel_coverage 0.000
_reflns_Friedel_fraction_full .
_reflns_Friedel_fraction_max .
_reflns_number_gt 6034
_reflns_number_total 6430
_reflns_threshold_expression 'I > 2\s(I)'
_cod_data_source_file suppl_ncrs-2020-0319_suppl.cif
_cod_data_source_block shelx
_cod_original_cell_volume 1541.12(8)
_cod_database_code 8105469
_shelx_shelxl_version_number 2014/7
_shelx_space_group_comment
;
The symmetry employed for this shelxl refinement is uniquely defined
by the following loop, which should always be used as a source of
symmetry information in preference to the above space-group names.
They are only intended as comments.
;
_shelx_estimated_absorpt_t_min 0.271
_shelx_estimated_absorpt_t_max 0.551

loop_
_space_group_symop_operation_xyz
'x, y, z'
'-x, -y, -z'

loop_
_atom_site_label
_atom_site_type_symbol
_atom_site_fract_x
_atom_site_fract_y
_atom_site_fract_z
_atom_site_U_iso_or_equiv
_atom_site_adp_type
_atom_site_occupancy
_atom_site_site_symmetry_order
_atom_site_calc_flag
_atom_site_refinement_flags_posn
_atom_site_refinement_flags_adp
_atom_site_refinement_flags_occupancy
_atom_site_disorder_assembly
_atom_site_disorder_group
Ag1 Ag 0.11287(2) 0.38539(2) 0.04670(2) 0.02312(5) Uani 1 1 d . . . . .
S1 S 0.08870(5) 0.61752(4) 0.07322(4) 0.01976(10) Uani 1 1 d . . . . .
S2 S 0.28321(5) 0.44607(4) -0.07159(4) 0.02195(10) Uani 1 1 d . . . . .
P1 P 0.11511(6) 0.27387(5) 0.19974(4) 0.02173(11) Uani 1 1 d . . . . .
N1 N 0.29447(19) 0.65402(15) -0.03537(13) 0.0204(3) Uani 1 1 d . . . . .
C1 C 0.2285(2) 0.57957(18) -0.01394(15) 0.0185(4) Uani 1 1 d . . . . .
C2 C 0.2592(2) 0.76924(18) 0.01227(17) 0.0237(4) Uani 1 1 d . . . . .
H2A H 0.242764 0.763538 0.086196 0.028 Uiso 1 1 calc R U . . .
H2B H 0.174868 0.827643 -0.017022 0.028 Uiso 1 1 calc R U . . .
C3 C 0.3879(3) 0.8011(2) -0.0119(2) 0.0311(5) Uani 1 1 d . . . . .
H3A H 0.459906 0.766976 0.038945 0.037 Uiso 1 1 calc R U . . .
H3B H 0.363696 0.887093 -0.014625 0.037 Uiso 1 1 calc R U . . .
C4 C 0.4388(3) 0.7479(2) -0.1152(2) 0.0373(6) Uani 1 1 d . . . . .
H4A H 0.539577 0.734981 -0.127840 0.045 Uiso 1 1 calc R U . . .
H4B H 0.384637 0.799075 -0.169576 0.045 Uiso 1 1 calc R U . . .
C5 C 0.4136(2) 0.6316(2) -0.10896(17) 0.0258(4) Uani 1 1 d . . . . .
H5A H 0.389642 0.610892 -0.175560 0.031 Uiso 1 1 calc R U . . .
H5B H 0.497238 0.567470 -0.084992 0.031 Uiso 1 1 calc R U . . .
C11 C -0.0605(3) 0.3141(2) 0.2600(2) 0.0315(5) Uani 1 1 d . . . . .
H11A H -0.102585 0.400667 0.260675 0.038 Uiso 1 1 calc R U . . .
H11B H -0.118589 0.285914 0.217213 0.038 Uiso 1 1 calc R U . . .
C12 C -0.0707(3) 0.2684(3) 0.3676(2) 0.0441(7) Uani 1 1 d . . . . .
H12A H -0.018218 0.183941 0.370676 0.066 Uiso 1 1 calc R U . . .
H12B H -0.169283 0.283441 0.387268 0.066 Uiso 1 1 calc R U . . .
H12C H -0.031145 0.308403 0.413942 0.066 Uiso 1 1 calc R U . . .
C21 C 0.1745(3) 0.1139(2) 0.18877(19) 0.0317(5) Uani 1 1 d . . . . .
H21A H 0.273785 0.084626 0.164135 0.038 Uiso 1 1 calc R U . . .
H21B H 0.169629 0.078820 0.256629 0.038 Uiso 1 1 calc R U . . .
C22 C 0.0883(3) 0.0740(2) 0.1177(2) 0.0382(6) Uani 1 1 d . . . . .
H22A H -0.008759 0.097361 0.144448 0.057 Uiso 1 1 calc R U . . .
H22B H 0.127832 -0.011407 0.112069 0.057 Uiso 1 1 calc R U . . .
H22C H 0.090222 0.110306 0.050875 0.057 Uiso 1 1 calc R U . . .
C31 C 0.2243(2) 0.2895(2) 0.29976(17) 0.0271(5) Uani 1 1 d . . . . .
H31A H 0.207233 0.247577 0.361315 0.032 Uiso 1 1 calc R U . . .
H31B H 0.324263 0.252447 0.278236 0.032 Uiso 1 1 calc R U . . .
C32 C 0.1954(3) 0.4170(2) 0.3252(2) 0.0365(6) Uani 1 1 d . . . . .
H32A H 0.206916 0.460123 0.263692 0.055 Uiso 1 1 calc R U . . .
H32B H 0.261431 0.420905 0.375092 0.055 Uiso 1 1 calc R U . . .
H32C H 0.099266 0.452066 0.353054 0.055 Uiso 1 1 calc R U . . .
Ag1A Ag 0.39068(2) 0.02426(2) 0.60657(2) 0.02487(5) Uani 1 1 d . . . . .
S1A S 0.35714(5) -0.02768(4) 0.41435(4) 0.01889(10) Uani 1 1 d . . . . .
S2A S 0.42601(5) -0.19830(4) 0.58892(4) 0.02034(10) Uani 1 1 d . . . . .
P1A P 0.20415(6) 0.15836(5) 0.70428(5) 0.02621(12) Uani 1 1 d . . . . .
N1A N 0.40529(19) -0.25486(15) 0.40062(13) 0.0203(3) Uani 1 1 d . . . . .
C1A C 0.3976(2) -0.16928(17) 0.46324(15) 0.0178(4) Uani 1 1 d . . . . .
C2A C 0.3859(2) -0.23945(18) 0.29079(16) 0.0219(4) Uani 1 1 d . . . . .
H2A1 H 0.461930 -0.217914 0.256495 0.026 Uiso 1 1 calc R U . . .
H2A2 H 0.294527 -0.178292 0.276083 0.026 Uiso 1 1 calc R U . . .
C3A C 0.3909(2) -0.35979(19) 0.25767(17) 0.0240(4) Uani 1 1 d . . . . .
H3A1 H 0.430488 -0.376205 0.187753 0.029 Uiso 1 1 calc R U . . .
H3A2 H 0.296213 -0.365221 0.261521 0.029 Uiso 1 1 calc R U . . .
C4A C 0.4868(2) -0.44421(18) 0.33353(16) 0.0225(4) Uani 1 1 d . . . . .
H4A1 H 0.470312 -0.519456 0.337988 0.027 Uiso 1 1 calc R U . . .
H4A2 H 0.586819 -0.459647 0.314921 0.027 Uiso 1 1 calc R U . . .
C5A C 0.4441(2) -0.37810(18) 0.43252(16) 0.0226(4) Uani 1 1 d . . . . .
H5A1 H 0.363528 -0.393168 0.466775 0.027 Uiso 1 1 calc R U . . .
H5A2 H 0.523069 -0.400786 0.478745 0.027 Uiso 1 1 calc R U . . .
C11A C 0.1867(3) 0.3134(2) 0.70350(18) 0.0304(5) Uani 1 1 d . . . . .
H11C H 0.095625 0.359732 0.736590 0.036 Uiso 1 1 calc R U . . .
H11D H 0.262055 0.322363 0.743102 0.036 Uiso 1 1 calc R U . . .
C12A C 0.1950(3) 0.3614(2) 0.59675(19) 0.0338(5) Uani 1 1 d . . . . .
H12D H 0.283764 0.314390 0.563000 0.051 Uiso 1 1 calc R U . . .
H12E H 0.189872 0.442930 0.599890 0.051 Uiso 1 1 calc R U . . .
H12F H 0.116604 0.357781 0.558670 0.051 Uiso 1 1 calc R U . . .
C21A C 0.2090(3) 0.1181(2) 0.8390(2) 0.0307(5) Uani 1 1 d . . . . .
H21C H 0.129401 0.176732 0.875537 0.037 Uiso 1 1 calc R U . . .
H21D H 0.196980 0.041261 0.847313 0.037 Uiso 1 1 calc R U . . .
C22A C 0.3452(3) 0.1110(2) 0.8859(2) 0.0336(5) Uani 1 1 d . . . . .
H22D H 0.424704 0.054770 0.848823 0.050 Uiso 1 1 calc R U . . .
H22E H 0.344337 0.085324 0.956743 0.050 Uiso 1 1 calc R U . . .
H22F H 0.354356 0.188331 0.882453 0.050 Uiso 1 1 calc R U . . .
C31A C 0.0280(3) 0.1738(4) 0.6652(3) 0.0294(8) Uani 0.797(9) 1 d . . P A 1
H31C H -0.041031 0.207216 0.721192 0.035 Uiso 0.797(9) 1 calc R U P A 1
H31D H 0.002937 0.228671 0.606598 0.035 Uiso 0.797(9) 1 calc R U P A 1
C32A C 0.0212(3) 0.0554(3) 0.6363(3) 0.0344(10) Uani 0.797(9) 1 d . . P A 1
H32D H 0.085450 0.024530 0.578154 0.052 Uiso 0.797(9) 1 calc R U P A 1
H32E H -0.074634 0.065686 0.618658 0.052 Uiso 0.797(9) 1 calc R U P A 1
H32F H 0.048563 0.000417 0.693602 0.052 Uiso 0.797(9) 1 calc R U P A 1
C31B C 0.0328(13) 0.1251(16) 0.7013(14) 0.030(4) Uani 0.203(9) 1 d . . P A 2
H31E H 0.050216 0.042369 0.721004 0.036 Uiso 0.203(9) 1 calc R U P A 2
H31F H -0.038940 0.175998 0.748910 0.036 Uiso 0.203(9) 1 calc R U P A 2
C32B C -0.0161(13) 0.1479(16) 0.5963(11) 0.042(5) Uani 0.203(9) 1 d . . P A 2
H32G H -0.047741 0.232266 0.581571 0.063 Uiso 0.203(9) 1 calc R U P A 2
H32H H -0.094065 0.119837 0.589167 0.063 Uiso 0.203(9) 1 calc R U P A 2
H32I H 0.061091 0.106788 0.548934 0.063 Uiso 0.203(9) 1 calc R U P A 2

loop_
_atom_site_aniso_label
_atom_site_aniso_U_11
_atom_site_aniso_U_22
_atom_site_aniso_U_33
_atom_site_aniso_U_23
_atom_site_aniso_U_13
_atom_site_aniso_U_12
Ag1 0.02506(9) 0.02316(8) 0.02085(8) 0.00472(6) -0.00357(6) -0.00822(6)
S1 0.0187(2) 0.0227(2) 0.0162(2) -0.00274(17) 0.00117(17) -0.00523(18)
S2 0.0204(2) 0.0216(2) 0.0237(2) -0.00711(18) 0.00225(18) -0.00692(18)
P1 0.0216(2) 0.0242(2) 0.0192(2) 0.00458(19) -0.00501(19) -0.0077(2)
N1 0.0206(8) 0.0215(8) 0.0188(8) -0.0039(6) 0.0010(7) -0.0069(7)
C1 0.0175(9) 0.0215(9) 0.0150(9) -0.0012(7) -0.0037(7) -0.0044(7)
C2 0.0265(11) 0.0186(9) 0.0258(10) -0.0016(8) -0.0029(8) -0.0073(8)
C3 0.0328(12) 0.0249(11) 0.0386(13) -0.0012(9) 0.0004(10) -0.0140(9)
C4 0.0429(14) 0.0361(13) 0.0366(14) 0.0011(11) 0.0091(11) -0.0199(11)
C5 0.0234(10) 0.0321(11) 0.0239(10) -0.0035(8) 0.0051(8) -0.0128(9)
C11 0.0244(11) 0.0377(13) 0.0337(12) -0.0049(10) -0.0028(9) -0.0119(10)
C12 0.0400(15) 0.0561(17) 0.0427(16) -0.0014(13) 0.0099(12) -0.0262(13)
C21 0.0364(13) 0.0247(11) 0.0282(12) 0.0043(9) -0.0077(10) -0.0030(9)
C22 0.0556(17) 0.0277(12) 0.0305(13) -0.0006(10) -0.0076(11) -0.0128(11)
C31 0.0235(10) 0.0373(12) 0.0216(10) 0.0072(9) -0.0061(8) -0.0121(9)
C32 0.0488(15) 0.0436(14) 0.0281(12) 0.0086(10) -0.0142(11) -0.0288(12)
Ag1A 0.02343(9) 0.02277(8) 0.02805(9) -0.00881(6) 0.00579(6) -0.00785(6)
S1A 0.0190(2) 0.0153(2) 0.0214(2) 0.00314(16) -0.00395(17) -0.00482(17)
S2A 0.0258(2) 0.0188(2) 0.0162(2) 0.00125(16) -0.00299(17) -0.00740(18)
P1A 0.0189(2) 0.0291(3) 0.0302(3) -0.0141(2) 0.0018(2) -0.0072(2)
N1A 0.0260(9) 0.0179(8) 0.0162(8) 0.0019(6) -0.0026(6) -0.0068(7)
C1A 0.0153(9) 0.0185(9) 0.0184(9) 0.0013(7) -0.0010(7) -0.0045(7)
C2A 0.0293(11) 0.0205(9) 0.0159(9) 0.0016(7) -0.0030(8) -0.0086(8)
C3A 0.0273(11) 0.0234(10) 0.0209(10) -0.0023(8) -0.0017(8) -0.0079(8)
C4A 0.0284(11) 0.0187(9) 0.0198(10) -0.0008(7) 0.0010(8) -0.0077(8)
C5A 0.0315(11) 0.0170(9) 0.0191(10) 0.0001(7) 0.0003(8) -0.0087(8)
C11A 0.0353(12) 0.0261(11) 0.0224(11) -0.0062(8) -0.0025(9) -0.0010(9)
C12A 0.0344(13) 0.0401(13) 0.0249(12) -0.0038(10) -0.0013(9) -0.0105(10)
C21A 0.0329(12) 0.0250(11) 0.0340(12) -0.0040(9) 0.0098(10) -0.0109(9)
C22A 0.0448(14) 0.0284(11) 0.0294(12) 0.0027(9) -0.0019(10) -0.0154(10)
C31A 0.0241(15) 0.0303(19) 0.0352(19) -0.0029(15) -0.0005(13) -0.0113(14)
C32A 0.0306(16) 0.043(2) 0.0382(18) -0.0104(15) 0.0032(13) -0.0235(14)
C31B 0.015(5) 0.036(8) 0.044(9) -0.012(7) 0.011(5) -0.016(5)
C32B 0.022(6) 0.074(12) 0.037(8) -0.014(7) 0.005(5) -0.027(7)

loop_
_atom_type_symbol
_atom_type_description
_atom_type_scat_dispersion_real
_atom_type_scat_dispersion_imag
_atom_type_scat_source
C C 0.0181 0.0091 'International Tables Vol C Tables 4.2.6.8 and 6.1.1.4'
H H 0.0000 0.0000 'International Tables Vol C Tables 4.2.6.8 and 6.1.1.4'
Ag Ag 0.1306 4.2820 'International Tables Vol C Tables 4.2.6.8 and 6.1.1.4'
N N 0.0311 0.0180 'International Tables Vol C Tables 4.2.6.8 and 6.1.1.4'
P P 0.2955 0.4335 'International Tables Vol C Tables 4.2.6.8 and 6.1.1.4'
S S 0.3331 0.5567 'International Tables Vol C Tables 4.2.6.8 and 6.1.1.4'

loop_
_geom_angle_atom_site_label_1
_geom_angle_atom_site_label_2
_geom_angle_atom_site_label_3
_geom_angle
_geom_angle_site_symmetry_1
_geom_angle_site_symmetry_3
P1 Ag1 S2 139.496(19) . .
P1 Ag1 S1 111.655(18) . 2_565
S2 Ag1 S1 104.223(17) . 2_565
P1 Ag1 S1 115.311(18) . .
S2 Ag1 S1 67.792(15) . .
S1 Ag1 S1 108.549(14) 2_565 .
P1 Ag1 Ag1 133.068(15) . 2_565
S2 Ag1 Ag1 82.823(13) . 2_565
S1 Ag1 Ag1 56.023(12) 2_565 2_565
S1 Ag1 Ag1 52.526(11) . 2_565
C1 S1 Ag1 99.14(7) . 2_565
C1 S1 Ag1 81.95(7) . .
Ag1 S1 Ag1 71.451(14) 2_565 .
C1 S2 Ag1 89.16(7) . .
C31 P1 C11 104.11(11) . .
C31 P1 C21 101.53(11) . .
C11 P1 C21 104.42(12) . .
C31 P1 Ag1 116.83(8) . .
C11 P1 Ag1 111.31(9) . .
C21 P1 Ag1 117.07(8) . .
C1 N1 C5 124.16(18) . .
C1 N1 C2 124.40(18) . .
C5 N1 C2 111.43(18) . .
N1 C1 S2 119.96(16) . .
N1 C1 S1 119.47(15) . .
S2 C1 S1 120.57(13) . .
N1 C2 C3 103.27(18) . .
N1 C2 H2A 111.1 . .
C3 C2 H2A 111.1 . .
N1 C2 H2B 111.1 . .
C3 C2 H2B 111.1 . .
H2A C2 H2B 109.1 . .
C2 C3 C4 103.4(2) . .
C2 C3 H3A 111.1 . .
C4 C3 H3A 111.1 . .
C2 C3 H3B 111.1 . .
C4 C3 H3B 111.1 . .
H3A C3 H3B 109.0 . .
C3 C4 C5 103.8(2) . .
C3 C4 H4A 111.0 . .
C5 C4 H4A 111.0 . .
C3 C4 H4B 111.0 . .
C5 C4 H4B 111.0 . .
H4A C4 H4B 109.0 . .
N1 C5 C4 103.56(18) . .
N1 C5 H5A 111.0 . .
C4 C5 H5A 111.0 . .
N1 C5 H5B 111.0 . .
C4 C5 H5B 111.0 . .
H5A C5 H5B 109.0 . .
C12 C11 P1 116.95(19) . .
C12 C11 H11A 108.1 . .
P1 C11 H11A 108.1 . .
C12 C11 H11B 108.1 . .
P1 C11 H11B 108.1 . .
H11A C11 H11B 107.3 . .
C11 C12 H12A 109.5 . .
C11 C12 H12B 109.5 . .
H12A C12 H12B 109.5 . .
C11 C12 H12C 109.5 . .
H12A C12 H12C 109.5 . .
H12B C12 H12C 109.5 . .
C22 C21 P1 113.16(17) . .
C22 C21 H21A 108.9 . .
P1 C21 H21A 108.9 . .
C22 C21 H21B 108.9 . .
P1 C21 H21B 108.9 . .
H21A C21 H21B 107.8 . .
C21 C22 H22A 109.5 . .
C21 C22 H22B 109.5 . .
H22A C22 H22B 109.5 . .
C21 C22 H22C 109.5 . .
H22A C22 H22C 109.5 . .
H22B C22 H22C 109.5 . .
C32 C31 P1 112.70(16) . .
C32 C31 H31A 109.1 . .
P1 C31 H31A 109.1 . .
C32 C31 H31B 109.1 . .
P1 C31 H31B 109.1 . .
H31A C31 H31B 107.8 . .
C31 C32 H32A 109.5 . .
C31 C32 H32B 109.5 . .
H32A C32 H32B 109.5 . .
C31 C32 H32C 109.5 . .
H32A C32 H32C 109.5 . .
H32B C32 H32C 109.5 . .
P1A Ag1A S1A 125.188(19) . 2_656
P1A Ag1A S2A 123.81(2) . .
S1A Ag1A S2A 103.543(16) 2_656 .
P1A Ag1A S1A 121.823(18) . .
S1A Ag1A S1A 98.924(15) 2_656 .
S2A Ag1A S1A 68.334(15) . .
C1A S1A Ag1A 98.46(7) . 2_656
C1A S1A Ag1A 83.78(7) . .
Ag1A S1A Ag1A 81.075(15) 2_656 .
C1A S2A Ag1A 86.97(7) . .
C21A P1A C31A 105.96(17) . .
C21A P1A C11A 103.74(11) . .
C31A P1A C11A 99.48(17) . .
C21A P1A C31B 87.3(6) . .
C11A P1A C31B 116.8(6) . .
C21A P1A Ag1A 112.68(8) . .
C31A P1A Ag1A 114.39(11) . .
C11A P1A Ag1A 118.94(9) . .
C31B P1A Ag1A 112.3(4) . .
C1A N1A C5A 123.38(17) . .
C1A N1A C2A 124.71(17) . .
C5A N1A C2A 111.79(16) . .
N1A C1A S2A 120.53(15) . .
N1A C1A S1A 118.62(15) . .
S2A C1A S1A 120.84(12) . .
N1A C2A C3A 103.45(16) . .
N1A C2A H2A1 111.1 . .
C3A C2A H2A1 111.1 . .
N1A C2A H2A2 111.1 . .
C3A C2A H2A2 111.1 . .
H2A1 C2A H2A2 109.0 . .
C2A C3A C4A 103.48(17) . .
C2A C3A H3A1 111.1 . .
C4A C3A H3A1 111.1 . .
C2A C3A H3A2 111.1 . .
C4A C3A H3A2 111.1 . .
H3A1 C3A H3A2 109.0 . .
C5A C4A C3A 102.86(17) . .
C5A C4A H4A1 111.2 . .
C3A C4A H4A1 111.2 . .
C5A C4A H4A2 111.2 . .
C3A C4A H4A2 111.2 . .
H4A1 C4A H4A2 109.1 . .
N1A C5A C4A 103.55(16) . .
N1A C5A H5A1 111.0 . .
C4A C5A H5A1 111.0 . .
N1A C5A H5A2 111.0 . .
C4A C5A H5A2 111.0 . .
H5A1 C5A H5A2 109.0 . .
C12A C11A P1A 112.11(17) . .
C12A C11A H11C 109.2 . .
P1A C11A H11C 109.2 . .
C12A C11A H11D 109.2 . .
P1A C11A H11D 109.2 . .
H11C C11A H11D 107.9 . .
C11A C12A H12D 109.5 . .
C11A C12A H12E 109.5 . .
H12D C12A H12E 109.5 . .
C11A C12A H12F 109.5 . .
H12D C12A H12F 109.5 . .
H12E C12A H12F 109.5 . .
C22A C21A P1A 112.83(17) . .
C22A C21A H21C 109.0 . .
P1A C21A H21C 109.0 . .
C22A C21A H21D 109.0 . .
P1A C21A H21D 109.0 . .
H21C C21A H21D 107.8 . .
C21A C22A H22D 109.5 . .
C21A C22A H22E 109.5 . .
H22D C22A H22E 109.5 . .
C21A C22A H22F 109.5 . .
H22D C22A H22F 109.5 . .
H22E C22A H22F 109.5 . .
C32A C31A P1A 111.2(3) . .
C32A C31A H31C 109.4 . .
P1A C31A H31C 109.4 . .
C32A C31A H31D 109.4 . .
P1A C31A H31D 109.4 . .
H31C C31A H31D 108.0 . .
C31A C32A H32D 109.5 . .
C31A C32A H32E 109.5 . .
H32D C32A H32E 109.5 . .
C31A C32A H32F 109.5 . .
H32D C32A H32F 109.5 . .
H32E C32A H32F 109.5 . .
C32B C31B P1A 107.2(11) . .
C32B C31B H31E 110.3 . .
P1A C31B H31E 110.3 . .
C32B C31B H31F 110.3 . .
P1A C31B H31F 110.3 . .
H31E C31B H31F 108.5 . .
C31B C32B H32G 109.5 . .
C31B C32B H32H 109.5 . .
H32G C32B H32H 109.5 . .
C31B C32B H32I 109.5 . .
H32G C32B H32I 109.5 . .
H32H C32B H32I 109.5 . .

loop_
_geom_bond_atom_site_label_1
_geom_bond_atom_site_label_2
_geom_bond_distance
_geom_bond_site_symmetry_2
Ag1 P1 2.4017(5) .
Ag1 S2 2.5683(5) .
Ag1 S1 2.6684(5) 2_565
Ag1 S1 2.7882(5) .
Ag1 Ag1 3.1876(3) 2_565
S1 C1 1.729(2) .
S2 C1 1.717(2) .
P1 C31 1.828(2) .
P1 C11 1.832(3) .
P1 C21 1.837(2) .
N1 C1 1.325(3) .
N1 C5 1.473(3) .
N1 C2 1.478(3) .
C2 C3 1.513(3) .
C2 H2A 0.9900 .
C2 H2B 0.9900 .
C3 C4 1.521(4) .
C3 H3A 0.9900 .
C3 H3B 0.9900 .
C4 C5 1.529(3) .
C4 H4A 0.9900 .
C4 H4B 0.9900 .
C5 H5A 0.9900 .
C5 H5B 0.9900 .
C11 C12 1.526(4) .
C11 H11A 0.9900 .
C11 H11B 0.9900 .
C12 H12A 0.9800 .
C12 H12B 0.9800 .
C12 H12C 0.9800 .
C21 C22 1.519(4) .
C21 H21A 0.9900 .
C21 H21B 0.9900 .
C22 H22A 0.9800 .
C22 H22B 0.9800 .
C22 H22C 0.9800 .
C31 C32 1.524(4) .
C31 H31A 0.9900 .
C31 H31B 0.9900 .
C32 H32A 0.9800 .
C32 H32B 0.9800 .
C32 H32C 0.9800 .
Ag1A P1A 2.3825(5) .
Ag1A S1A 2.5890(5) 2_656
Ag1A S2A 2.6278(5) .
Ag1A S1A 2.7097(5) .
S1A C1A 1.740(2) .
S2A C1A 1.708(2) .
P1A C21A 1.833(3) .
P1A C31A 1.837(3) .
P1A C11A 1.837(3) .
P1A C31B 1.931(12) .
N1A C1A 1.333(3) .
N1A C5A 1.467(3) .
N1A C2A 1.475(3) .
C2A C3A 1.529(3) .
C2A H2A1 0.9900 .
C2A H2A2 0.9900 .
C3A C4A 1.531(3) .
C3A H3A1 0.9900 .
C3A H3A2 0.9900 .
C4A C5A 1.525(3) .
C4A H4A1 0.9900 .
C4A H4A2 0.9900 .
C5A H5A1 0.9900 .
C5A H5A2 0.9900 .
C11A C12A 1.523(3) .
C11A H11C 0.9900 .
C11A H11D 0.9900 .
C12A H12D 0.9800 .
C12A H12E 0.9800 .
C12A H12F 0.9800 .
C21A C22A 1.524(4) .
C21A H21C 0.9900 .
C21A H21D 0.9900 .
C22A H22D 0.9800 .
C22A H22E 0.9800 .
C22A H22F 0.9800 .
C31A C32A 1.532(5) .
C31A H31C 0.9900 .
C31A H31D 0.9900 .
C32A H32D 0.9800 .
C32A H32E 0.9800 .
C32A H32F 0.9800 .
C31B C32B 1.48(2) .
C31B H31E 0.9900 .
C31B H31F 0.9900 .
C32B H32G 0.9800 .
C32B H32H 0.9800 .
C32B H32I 0.9800 .

loop_
_geom_torsion_atom_site_label_1
_geom_torsion_atom_site_label_2
_geom_torsion_atom_site_label_3
_geom_torsion_atom_site_label_4
_geom_torsion
_geom_torsion_site_symmetry_1
_geom_torsion_site_symmetry_2
_geom_torsion_site_symmetry_3
_geom_torsion_site_symmetry_4
C5 N1 C1 S2 1.4(3) . . . .
C2 N1 C1 S2 -177.86(16) . . . .
C5 N1 C1 S1 -179.32(16) . . . .
C2 N1 C1 S1 1.5(3) . . . .
Ag1 S2 C1 N1 171.86(16) . . . .
Ag1 S2 C1 S1 -7.45(11) . . . .
Ag1 S1 C1 N1 117.99(16) 2_565 . . .
Ag1 S1 C1 N1 -172.39(17) . . . .
Ag1 S1 C1 S2 -62.70(12) 2_565 . . .
Ag1 S1 C1 S2 6.92(11) . . . .
C1 N1 C2 C3 163.0(2) . . . .
C5 N1 C2 C3 -16.3(2) . . . .
N1 C2 C3 C4 33.3(2) . . . .
C2 C3 C4 C5 -38.4(3) . . . .
C1 N1 C5 C4 173.3(2) . . . .
C2 N1 C5 C4 -7.4(2) . . . .
C3 C4 C5 N1 28.0(3) . . . .
C31 P1 C11 C12 -41.7(2) . . . .
C21 P1 C11 C12 64.5(2) . . . .
Ag1 P1 C11 C12 -168.35(19) . . . .
C31 P1 C21 C22 173.4(2) . . . .
C11 P1 C21 C22 65.4(2) . . . .
Ag1 P1 C21 C22 -58.2(2) . . . .
C11 P1 C31 C32 -71.5(2) . . . .
C21 P1 C31 C32 -179.72(18) . . . .
Ag1 P1 C31 C32 51.7(2) . . . .
C5A N1A C1A S2A -2.9(3) . . . .
C2A N1A C1A S2A -178.50(16) . . . .
C5A N1A C1A S1A 177.47(16) . . . .
C2A N1A C1A S1A 1.9(3) . . . .
Ag1A S2A C1A N1A 177.82(17) . . . .
Ag1A S2A C1A S1A -2.56(11) . . . .
Ag1A S1A C1A N1A -97.90(16) 2_656 . . .
Ag1A S1A C1A N1A -177.88(17) . . . .
Ag1A S1A C1A S2A 82.48(12) 2_656 . . .
Ag1A S1A C1A S2A 2.50(11) . . . .
C1A N1A C2A C3A -174.7(2) . . . .
C5A N1A C2A C3A 9.3(2) . . . .
N1A C2A C3A C4A -29.5(2) . . . .
C2A C3A C4A C5A 38.8(2) . . . .
C1A N1A C5A C4A -161.3(2) . . . .
C2A N1A C5A C4A 14.8(2) . . . .
C3A C4A C5A N1A -32.7(2) . . . .
C21A P1A C11A C12A 174.43(18) . . . .
C31A P1A C11A C12A -76.4(2) . . . .
C31B P1A C11A C12A -91.6(6) . . . .
Ag1A P1A C11A C12A 48.4(2) . . . .
C31A P1A C21A C22A -175.5(2) . . . .
C11A P1A C21A C22A -71.25(19) . . . .
C31B P1A C21A C22A 171.8(5) . . . .
Ag1A P1A C21A C22A 58.69(19) . . . .
C21A P1A C31A C32A -85.3(3) . . . .
C11A P1A C31A C32A 167.4(3) . . . .
Ag1A P1A C31A C32A 39.5(3) . . . .
